data_7120908
loop_
_publ_author_name
'Kulmaczewski, Rafal'
'Trzop, Elzbieta'
'Kershaw Cook, Laurence J.'
'Collet, Eric'
'CHASTANET, Guillaume'
'Halcrow, Malcolm'

_publ_section_title
;
 Role of Symmetry Breaking in the Structural Trapping of Light-Induced
 Excited Spin States
;
_journal_name_full 'Chemical Communications'
_journal_paper_doi 10.1039/C7CC07990G
_journal_year 2017
_chemical_formula_moiety 'C28 H30 Fe N10 S2, 2(B F4), C H3 N O2'
_chemical_formula_sum 'C29 H33 B2 F8 Fe N11 O2 S2'
_chemical_formula_weight 861.25
_chemical_melting_point ?
_space_group_crystal_system monoclinic
_space_group_IT_number 4
_space_group_name_Hall 'P 2yb'
_space_group_name_H-M_alt 'P 1 21 1'
_symmetry_space_group_name_Hall 'P 2yb'
_symmetry_space_group_name_H-M 'P 1 21 1'
_atom_sites_solution_hydrogens geom
_atom_sites_solution_primary dual
_atom_sites_solution_secondary difmap
_audit_update_record
;
2017-07-28 deposited with the CCDC.
2017-11-20 downloaded from the CCDC.
;
_cell_angle_alpha 90
_cell_angle_beta 101.088(2)
_cell_angle_gamma 90
_cell_formula_units_Z 4
_cell_length_a 20.2896(5)
_cell_length_b 12.0942(3)
_cell_length_c 15.3831(4)
_cell_measurement_reflns_used 9484
_cell_measurement_temperature 15(1)
_cell_measurement_theta_max 32.9910
_cell_measurement_theta_min 3.4860
_cell_volume 3704.34(16)
_computing_cell_refinement 'CrysAlisPro 1.171.38.41 (Rigaku OD, 2015)'
_computing_data_collection 'CrysAlisPro 1.171.37.31c (Rigaku OD, 2014)'
_computing_data_reduction 'CrysAlisPro 1.171.38.41 (Rigaku OD, 2015)'
_computing_molecular_graphics 'Mercury3.9 (2016)'
_computing_publication_material 'Olex2 (Dolomanov et al., 2009)'
_computing_structure_refinement 'ShelXL (Sheldrick, 2015)'
_computing_structure_solution 'ShelXT (Sheldrick, 2015)'
_diffrn_ambient_temperature 15(1)
_diffrn_detector 'CCD plate'
_diffrn_detector_area_resol_mean 16.1852
_diffrn_detector_type Sapphire3
_diffrn_measured_fraction_theta_full 0.997
_diffrn_measured_fraction_theta_max 0.997
_diffrn_measurement_details
;
List of Runs (angles in degrees, time in seconds):

  # Type    Start    End  Width  t~exp~   \w     \q     \k     \f   Frames
#--------------------------------------------------------------------------
  1  \w      2.00 106.00   1.00   10.00    --   32.43  38.00   0.00  104
  2  \w      8.00  95.00   1.00   10.00    --   32.43  77.00 120.00   87
  3  \w    -97.00 -35.00   1.00   10.00    --  -30.39-178.00 120.00   62
  4  \w   -108.00 -60.00   1.00   10.00    --  -30.39-178.00-180.00   48
;
_diffrn_measurement_device 'four-circle diffractometer'
_diffrn_measurement_device_type 'Xcalibur, Sapphire3'
_diffrn_measurement_method '\w scans'
_diffrn_orient_matrix_type 'CrysAlisPro convention (1999,Acta A55,543-557)'
_diffrn_orient_matrix_UB_11 0.0156950000
_diffrn_orient_matrix_UB_12 -0.0040966000
_diffrn_orient_matrix_UB_13 0.0351333000
_diffrn_orient_matrix_UB_21 0.0182990000
_diffrn_orient_matrix_UB_22 0.0538162000
_diffrn_orient_matrix_UB_23 0.0002193000
_diffrn_orient_matrix_UB_31 -0.0403358000
_diffrn_orient_matrix_UB_32 0.0228857000
_diffrn_orient_matrix_UB_33 0.0058703000
_diffrn_radiation_monochromator graphite
_diffrn_radiation_probe x-ray
_diffrn_radiation_type MoK\a
_diffrn_radiation_wavelength 0.71073
_diffrn_reflns_av_R_equivalents 0.0265
_diffrn_reflns_av_unetI/netI 0.0512
_diffrn_reflns_Laue_measured_fraction_full 0.997
_diffrn_reflns_Laue_measured_fraction_max 0.997
_diffrn_reflns_limit_h_max 22
_diffrn_reflns_limit_h_min -24
_diffrn_reflns_limit_k_max 14
_diffrn_reflns_limit_k_min -13
_diffrn_reflns_limit_l_max 18
_diffrn_reflns_limit_l_min -18
_diffrn_reflns_number 16837
_diffrn_reflns_point_group_measured_fraction_full 0.998
_diffrn_reflns_point_group_measured_fraction_max 0.998
_diffrn_reflns_theta_full 24.999
_diffrn_reflns_theta_max 24.999
_diffrn_reflns_theta_min 3.065
_diffrn_source 'fine-focus sealed X-ray tube'
_diffrn_source_type 'Enhance (Mo) X-ray Source'
_exptl_absorpt_coefficient_mu 0.606
_exptl_absorpt_correction_T_max 0.978
_exptl_absorpt_correction_T_min 0.960
_exptl_absorpt_correction_type analytical
_exptl_absorpt_process_details
;
CrysAlisPro 1.171.38.41 (Rigaku Oxford Diffraction, 2015)
Analytical numeric absorption correction using a multifaceted crystal
            model based on expressions derived by R.C. Clark & J.S. Reid.
(Clark, R. C. & Reid, J. S. (1995). Acta Cryst. A51, 887-897)
Empirical absorption correction using spherical harmonics,
 implemented in SCALE3 ABSPACK scaling algorithm.
;
_exptl_crystal_colour orange
_exptl_crystal_density_diffrn 1.544
_exptl_crystal_density_meas ?
_exptl_crystal_density_method none
_exptl_crystal_description block
_exptl_crystal_F_000 1760
_exptl_crystal_size_max 0.329
_exptl_crystal_size_mid 0.169
_exptl_crystal_size_min 0.132
_refine_diff_density_max 0.288
_refine_diff_density_min -0.287
_refine_diff_density_rms 0.059
_refine_ls_abs_structure_details
;
 Refined as an inversion twin with 50%/50% ratio.
;
_refine_ls_abs_structure_Flack 0.483(15)
_refine_ls_extinction_method none
_refine_ls_goodness_of_fit_ref 1.010
_refine_ls_hydrogen_treatment constr
_refine_ls_matrix_type full
_refine_ls_number_parameters 1012
_refine_ls_number_reflns 11529
_refine_ls_number_restraints 1
_refine_ls_restrained_S_all 1.010
_refine_ls_R_factor_all 0.0398
_refine_ls_R_factor_gt 0.0334
_refine_ls_shift/su_max 0.001
_refine_ls_shift/su_mean 0.000
_refine_ls_structure_factor_coef Fsqd
_refine_ls_weighting_details 'w=1/[\s^2^(Fo^2^)+(0.0308P)^2^+0.3569P] where P=(Fo^2^+2Fc^2^)/3'
_refine_ls_weighting_scheme calc
_refine_ls_wR_factor_gt 0.0696
_refine_ls_wR_factor_ref 0.0732
_reflns_Friedel_coverage 0.902
_reflns_Friedel_fraction_full 0.999
_reflns_Friedel_fraction_max 0.999
_reflns_number_gt 10472
_reflns_number_total 11529
_reflns_threshold_expression 'I > 2\s(I)'
_cod_data_source_file c7cc07990g1.cif
_cod_data_source_block rk137MeNO2PI_015K
_cod_depositor_comments
;
The following automatic conversions were performed:

'_chemical_melting_point' value 'not measured' was changed to '?' -
the value is undefined or not given.

'_exptl_crystal_density_meas' value 'not measured' was changed to '?'
- the value is perceived as not measured.

Automatic conversion script
Id: cif_fix_values 4973 2017-02-22 13:04:09Z antanas 
;
_cod_database_code 7120908
_shelx_space_group_comment
;
The symmetry employed for this shelxl refinement is uniquely defined
by the following loop, which should always be used as a source of
symmetry information in preference to the above space-group names.
They are only intended as comments.
;
_reflns_odcompleteness_completeness 99.77
_reflns_odcompleteness_iscentric 1
_reflns_odcompleteness_theta 26.32

loop_
_space_group_symop_operation_xyz
'x, y, z'
'-x, y+1/2, -z'

loop_
_atom_site_label
_atom_site_type_symbol
_atom_site_fract_x
_atom_site_fract_y
_atom_site_fract_z
_atom_site_U_iso_or_equiv
_atom_site_adp_type
_atom_site_occupancy
_atom_site_site_symmetry_order
_atom_site_calc_flag
_atom_site_refinement_flags_posn
_atom_site_refinement_flags_occupancy
_atom_site_disorder_assembly
_atom_site_disorder_group
Fe1B Fe 0.72097(3) 0.82363(5) 0.81166(4) 0.00872(15) Uani 1 1 d . . . .
Fe1 Fe 0.72093(3) 0.12475(5) 0.30596(4) 0.00861(15) Uani 1 1 d . . . .
S1B S 0.39695(6) 0.93878(10) 0.77052(8) 0.0109(3) Uani 1 1 d . . . .
S1 S 0.39650(6) 0.02116(10) 0.27177(8) 0.0112(3) Uani 1 1 d . . . .
S2B S 1.03751(5) 0.69652(10) 0.97868(7) 0.0140(2) Uani 1 1 d . . . .
S2 S 1.04521(5) 0.20353(11) 0.46131(7) 0.0158(3) Uani 1 1 d . . . .
F2 F 0.57732(13) 0.1754(2) 0.05883(16) 0.0160(6) Uani 1 1 d . . . .
F4 F 0.64115(12) 0.2564(2) -0.03049(16) 0.0147(6) Uani 1 1 d . . . .
F7B F 0.89347(12) 0.8670(2) 0.70394(16) 0.0209(6) Uani 1 1 d . . . .
F5B F 0.99849(12) 0.8895(2) 0.78869(16) 0.0176(6) Uani 1 1 d . . . .
F3B F 0.56336(12) 0.8414(2) 0.41376(16) 0.0156(6) Uani 1 1 d . . . .
F1 F 0.52782(12) 0.2847(2) -0.05645(16) 0.0165(6) Uani 1 1 d . . . .
F3 F 0.57019(13) 0.1152(2) -0.08323(16) 0.0175(6) Uani 1 1 d . . . .
F2B F 0.57083(12) 0.7851(2) 0.55744(16) 0.0154(6) Uani 1 1 d . . . .
F8B F 0.97004(12) 0.9779(2) 0.65648(15) 0.0184(6) Uani 1 1 d . . . .
F8 F 0.93795(12) -0.1174(2) 0.31469(16) 0.0199(6) Uani 1 1 d . . . .
F5 F 0.89374(12) 0.0249(2) 0.22506(16) 0.0185(6) Uani 1 1 d . . . .
F4B F 0.52073(12) 0.6737(2) 0.44351(16) 0.0163(6) Uani 1 1 d . . . .
F1B F 0.63430(12) 0.7012(2) 0.46894(16) 0.0148(6) Uani 1 1 d . . . .
F6B F 0.92237(13) 1.0301(2) 0.77355(18) 0.0255(7) Uani 1 1 d . . . .
F7 F 1.00717(12) 0.0158(2) 0.27727(18) 0.0234(7) Uani 1 1 d . . . .
F6 F 0.95633(13) -0.1062(3) 0.17317(16) 0.0293(7) Uani 1 1 d . . . .
O1 O 0.82952(15) 0.1792(3) 0.5814(2) 0.0222(8) Uani 1 1 d . . . .
N8B N 0.82371(18) 0.7911(3) 0.8626(2) 0.0097(8) Uani 1 1 d . . . .
N9 N 0.82319(17) 0.2724(3) 0.2438(2) 0.0098(8) Uani 1 1 d . . . .
N1 N 0.68164(17) 0.2409(3) 0.3945(2) 0.0093(8) Uani 1 1 d . . . .
N3 N 0.61517(18) 0.1008(3) 0.2831(2) 0.0085(8) Uani 1 1 d . . . .
N3B N 0.61547(18) 0.8534(3) 0.7894(2) 0.0085(8) Uani 1 1 d . . . .
N4B N 0.63424(17) 0.9810(3) 0.6869(2) 0.0097(8) Uani 1 1 d . . . .
O1B O 1.14328(14) 1.1034(3) 0.94791(19) 0.0204(8) Uani 1 1 d . . . .
N10 N 0.75566(18) 0.2495(3) 0.2227(2) 0.0099(8) Uani 1 1 d . . . .
N8 N 0.82575(17) 0.1423(3) 0.3521(2) 0.0085(8) Uani 1 1 d . . . .
N6B N 0.75273(17) 0.7032(3) 0.7247(2) 0.0092(8) Uani 1 1 d . . . .
N5 N 0.69883(17) -0.0076(3) 0.2098(2) 0.0096(8) Uani 1 1 d . . . .
N2 N 0.61385(18) 0.2307(3) 0.3917(2) 0.0100(9) Uani 1 1 d . . . .
N9B N 0.81739(17) 0.9293(3) 0.9618(2) 0.0095(8) Uani 1 1 d . . . .
N6 N 0.74925(17) -0.0012(3) 0.4069(2) 0.0112(9) Uani 1 1 d . . . .
N2B N 0.61078(17) 0.7224(3) 0.8958(2) 0.0090(9) Uani 1 1 d . . . .
N7B N 0.81758(18) 0.6664(3) 0.7504(2) 0.0099(8) Uani 1 1 d . . . .
N7 N 0.81598(17) 0.0013(3) 0.4472(2) 0.0095(8) Uani 1 1 d . . . .
N11 N 0.85406(19) 0.2584(3) 0.6252(2) 0.0149(9) Uani 1 1 d . . . .
N5B N 0.70090(17) 0.9521(3) 0.7120(2) 0.0109(9) Uani 1 1 d . . . .
N4 N 0.63159(17) -0.0289(3) 0.1816(2) 0.0085(8) Uani 1 1 d . . . .
N10B N 0.75298(18) 0.9452(3) 0.9145(2) 0.0103(8) Uani 1 1 d . . . .
N1B N 0.67849(17) 0.7100(3) 0.8995(2) 0.0101(8) Uani 1 1 d . . . .
O2 O 0.82125(16) 0.3379(3) 0.6416(2) 0.0274(8) Uani 1 1 d . . . .
C5B C 0.5103(2) 0.8298(4) 0.8344(3) 0.0102(10) Uani 1 1 d . . . .
H5B H 0.4851 0.7945 0.8707 0.012 Uiso 1 1 calc R . . .
C22B C 0.8569(2) 0.8458(4) 0.9331(3) 0.0091(10) Uani 1 1 d . . . .
C22 C 0.8622(2) 0.2166(4) 0.3175(3) 0.0091(10) Uani 1 1 d . . . .
C6 C 0.4814(2) 0.0457(4) 0.2724(3) 0.0097(10) Uani 1 1 d . . . .
C15B C 0.7290(2) 0.6505(4) 0.6495(3) 0.0119(11) Uani 1 1 d . . . .
H15B H 0.6859 0.6594 0.6165 0.014 Uiso 1 1 calc R . . .
C8B C 0.5881(2) 0.9319(4) 0.7330(3) 0.0087(10) Uani 1 1 d . . . .
C16 C 0.7729(2) -0.1404(4) 0.5052(3) 0.0134(10) Uani 1 1 d . . . .
H16 H 0.7671 -0.2023 0.5388 0.016 Uiso 1 1 calc R . . .
C10 C 0.6840(2) -0.1420(4) 0.1065(3) 0.0124(11) Uani 1 1 d . . . .
H10 H 0.6937 -0.1954 0.0673 0.015 Uiso 1 1 calc R . . .
C7 C 0.5193(2) -0.0081(4) 0.2184(3) 0.0068(10) Uani 1 1 d . . . .
H7 H 0.5006 -0.0621 0.1782 0.008 Uiso 1 1 calc R . . .
C19 C 0.9246(2) 0.0924(4) 0.4563(3) 0.0125(10) Uani 1 1 d . . . .
H19 H 0.9447 0.0488 0.5039 0.015 Uiso 1 1 calc R . . .
N11B N 1.13778(19) 1.1517(4) 0.8775(3) 0.0210(10) Uani 1 1 d . . . .
C11 C 0.7295(2) -0.0776(4) 0.1644(3) 0.0122(11) Uani 1 1 d . . . .
H11 H 0.7759 -0.0830 0.1706 0.015 Uiso 1 1 calc R . . .
C18B C 0.8570(2) 0.7133(4) 0.8269(3) 0.0088(10) Uani 1 1 d . . . .
C9 C 0.6217(2) -0.1099(4) 0.1198(3) 0.0118(10) Uani 1 1 d . . . .
H9 H 0.5806 -0.1384 0.0916 0.014 Uiso 1 1 calc R . . .
C4B C 0.5765(2) 0.8038(4) 0.8382(3) 0.0095(10) Uani 1 1 d . . . .
C15 C 0.7238(2) -0.0874(4) 0.4424(3) 0.0108(10) Uani 1 1 d . . . .
H15 H 0.6791 -0.1097 0.4275 0.013 Uiso 1 1 calc R . . .
C20 C 0.9608(2) 0.1724(4) 0.4206(3) 0.0111(10) Uani 1 1 d . . . .
C8 C 0.5857(2) 0.0227(4) 0.2274(3) 0.0086(10) Uani 1 1 d . . . .
C21 C 0.9289(2) 0.2370(4) 0.3480(3) 0.0123(10) Uani 1 1 d . . . .
H21 H 0.9520 0.2905 0.3225 0.015 Uiso 1 1 calc R . . .
C23B C 0.8340(2) 1.0081(4) 1.0252(3) 0.0112(10) Uani 1 1 d . . . .
H23B H 0.8747 1.0145 1.0647 0.013 Uiso 1 1 calc R . . .
C3 C 0.5923(2) 0.3059(4) 0.4456(3) 0.0109(10) Uani 1 1 d . . . .
H3 H 0.5485 0.3148 0.4540 0.013 Uiso 1 1 calc R . . .
C17B C 0.8336(2) 0.5919(4) 0.6918(3) 0.0126(10) Uani 1 1 d . . . .
H17B H 0.8745 0.5560 0.6953 0.015 Uiso 1 1 calc R . . .
C13B C 0.4171(2) 1.1643(4) 0.7643(3) 0.0136(11) Uani 1 1 d . . . .
H13A H 0.4009 1.1714 0.8187 0.020 Uiso 1 1 calc GR . . .
H13B H 0.4088 1.2318 0.7311 0.020 Uiso 1 1 calc GR . . .
H13C H 0.4644 1.1496 0.7771 0.020 Uiso 1 1 calc GR . . .
C4 C 0.5774(2) 0.1508(4) 0.3343(3) 0.0094(10) Uani 1 1 d . . . .
C5 C 0.5112(2) 0.1275(4) 0.3319(3) 0.0089(10) Uani 1 1 d . . . .
H5 H 0.4868 0.1645 0.3684 0.011 Uiso 1 1 calc R . . .
C6B C 0.4818(2) 0.9109(4) 0.7743(3) 0.0096(10) Uani 1 1 d . . . .
C1B C 0.6959(2) 0.6257(4) 0.9539(3) 0.0121(10) Uani 1 1 d . . . .
H1B H 0.7393 0.5978 0.9690 0.015 Uiso 1 1 calc R . . .
C18 C 0.8573(2) 0.0803(4) 0.4183(3) 0.0095(10) Uani 1 1 d . . . .
C19B C 0.9224(2) 0.6851(4) 0.8596(3) 0.0094(10) Uani 1 1 d . . . .
H19B H 0.9441 0.6315 0.8321 0.011 Uiso 1 1 calc R . . .
C16B C 0.7776(2) 0.5798(4) 0.6263(3) 0.0111(10) Uani 1 1 d . . . .
H16B H 0.7729 0.5341 0.5769 0.013 Uiso 1 1 calc R . . .
C1 C 0.7010(2) 0.3219(4) 0.4513(3) 0.0108(10) Uani 1 1 d . . . .
H1 H 0.7450 0.3470 0.4670 0.013 Uiso 1 1 calc R . . .
C21B C 0.9223(2) 0.8236(4) 0.9731(3) 0.0113(10) Uani 1 1 d . . . .
H21B H 0.9435 0.8628 1.0227 0.014 Uiso 1 1 calc R . . .
C2 C 0.6467(2) 0.3655(4) 0.4850(3) 0.0116(10) Uani 1 1 d . . . .
H2 H 0.6478 0.4228 0.5255 0.014 Uiso 1 1 calc R . . .
C9B C 0.6258(2) 1.0604(4) 0.6231(3) 0.0110(10) Uani 1 1 d . . . .
H9B H 0.5853 1.0921 0.5959 0.013 Uiso 1 1 calc R . . .
C25 C 0.7334(2) 0.3097(4) 0.1505(3) 0.0098(10) Uani 1 1 d . . . .
H25 H 0.6889 0.3116 0.1209 0.012 Uiso 1 1 calc R . . .
C3B C 0.5875(2) 0.6473(4) 0.9477(3) 0.0108(10) Uani 1 1 d . . . .
H3B H 0.5434 0.6403 0.9557 0.013 Uiso 1 1 calc R . . .
C26 C 1.0720(2) 0.1005(4) 0.5475(3) 0.0152(11) Uani 1 1 d . . . .
H26 H 1.0384 0.0962 0.5856 0.018 Uiso 1 1 calc R . . .
C7B C 0.5216(2) 0.9637(4) 0.7209(3) 0.0106(10) Uani 1 1 d . . . .
H7B H 0.5040 1.0173 0.6795 0.013 Uiso 1 1 calc R . . .
C12B C 0.3809(2) 1.0700(4) 0.7104(3) 0.0108(10) Uani 1 1 d . . . .
H12B H 0.3962 1.0645 0.6539 0.013 Uiso 1 1 calc R . . .
C17 C 0.8308(2) -0.0826(4) 0.5068(3) 0.0136(11) Uani 1 1 d . . . .
H17 H 0.8725 -0.0976 0.5419 0.016 Uiso 1 1 calc R . . .
C14B C 0.3051(2) 1.0856(4) 0.6931(3) 0.0166(11) Uani 1 1 d . . . .
H14A H 0.2839 1.0255 0.6576 0.025 Uiso 1 1 calc GR . . .
H14B H 0.2937 1.1541 0.6623 0.025 Uiso 1 1 calc GR . . .
H14C H 0.2899 1.0871 0.7485 0.025 Uiso 1 1 calc GR . . .
C26B C 1.0688(2) 0.7922(4) 1.0699(3) 0.0135(10) Uani 1 1 d . . . .
H26B H 1.0354 0.7986 1.1080 0.016 Uiso 1 1 calc R . . .
C2B C 0.6408(2) 0.5835(4) 0.9860(3) 0.0134(11) Uani 1 1 d . . . .
H2B H 0.6406 0.5248 1.0249 0.016 Uiso 1 1 calc R . . .
C23 C 0.8418(2) 0.3433(4) 0.1848(3) 0.0131(10) Uani 1 1 d . . . .
H23 H 0.8850 0.3693 0.1852 0.016 Uiso 1 1 calc R . . .
C24 C 0.7854(2) 0.3696(4) 0.1248(3) 0.0121(10) Uani 1 1 d . . . .
H24 H 0.7822 0.4174 0.0768 0.015 Uiso 1 1 calc R . . .
C12 C 0.3766(2) -0.1078(4) 0.2107(3) 0.0122(10) Uani 1 1 d . . . .
H12 H 0.3912 -0.1028 0.1537 0.015 Uiso 1 1 calc R . . .
C20B C 0.9556(2) 0.7398(4) 0.9361(3) 0.0125(10) Uani 1 1 d . . . .
C27 C 1.1380(2) 0.1442(4) 0.6020(3) 0.0222(12) Uani 1 1 d . . . .
H27D H 1.1706 0.1511 0.5646 0.033 Uiso 1 1 calc GR . . .
H27E H 1.1543 0.0937 0.6494 0.033 Uiso 1 1 calc GR . . .
H27F H 1.1305 0.2153 0.6261 0.033 Uiso 1 1 calc GR . . .
C28B C 1.0821(2) 0.9056(4) 1.0353(3) 0.0185(11) Uani 1 1 d . . . .
H28A H 1.1166 0.9003 1.0006 0.028 Uiso 1 1 calc GR . . .
H28B H 1.0966 0.9547 1.0843 0.028 Uiso 1 1 calc GR . . .
H28C H 1.0417 0.9337 0.9992 0.028 Uiso 1 1 calc GR . . .
C11B C 0.7325(2) 1.0159(4) 0.6630(3) 0.0102(10) Uani 1 1 d . . . .
H11B H 0.7787 1.0150 0.6658 0.012 Uiso 1 1 calc R . . .
C14 C 0.3002(2) -0.1196(4) 0.1949(3) 0.0158(11) Uani 1 1 d . . . .
H14D H 0.2863 -0.1309 0.2505 0.024 Uiso 1 1 calc GR . . .
H14E H 0.2866 -0.1817 0.1568 0.024 Uiso 1 1 calc GR . . .
H14F H 0.2796 -0.0536 0.1675 0.024 Uiso 1 1 calc GR . . .
C24B C 0.7800(2) 1.0757(4) 1.0200(3) 0.0128(10) Uani 1 1 d . . . .
H24B H 0.7764 1.1371 1.0551 0.015 Uiso 1 1 calc R . . .
C29 C 0.9274(2) 0.2576(4) 0.6614(3) 0.0205(11) Uani 1 1 d . . . .
H29D H 0.9401 0.1871 0.6881 0.031 Uiso 1 1 calc GR . . .
H29E H 0.9381 0.3147 0.7052 0.031 Uiso 1 1 calc GR . . .
H29F H 0.9514 0.2705 0.6143 0.031 Uiso 1 1 calc GR . . .
C25B C 0.7309(2) 1.0339(4) 0.9512(3) 0.0118(10) Uani 1 1 d . . . .
H25B H 0.6884 1.0644 0.9334 0.014 Uiso 1 1 calc R . . .
C27B C 1.1327(2) 0.7402(4) 1.1226(3) 0.0180(11) Uani 1 1 d . . . .
H27A H 1.1227 0.6681 1.1427 0.027 Uiso 1 1 calc GR . . .
H27B H 1.1502 0.7860 1.1728 0.027 Uiso 1 1 calc GR . . .
H27C H 1.1656 0.7338 1.0856 0.027 Uiso 1 1 calc GR . . .
B2B B 0.9453(3) 0.9414(5) 0.7313(3) 0.0149(12) Uani 1 1 d . . . .
C13 C 0.4112(2) -0.2055(4) 0.2630(3) 0.0158(11) Uani 1 1 d . . . .
H13D H 0.4588 -0.1927 0.2769 0.024 Uiso 1 1 calc GR . . .
H13E H 0.4022 -0.2716 0.2281 0.024 Uiso 1 1 calc GR . . .
H13F H 0.3944 -0.2139 0.3168 0.024 Uiso 1 1 calc GR . . .
C28 C 1.0801(2) -0.0138(4) 0.5087(3) 0.0219(11) Uani 1 1 d . . . .
H28D H 1.0386 -0.0357 0.4716 0.033 Uiso 1 1 calc GR . . .
H28E H 1.0922 -0.0663 0.5559 0.033 Uiso 1 1 calc GR . . .
H28F H 1.1148 -0.0112 0.4742 0.033 Uiso 1 1 calc GR . . .
C10B C 0.6878(2) 1.0849(4) 0.6064(3) 0.0131(11) Uani 1 1 d . . . .
H10B H 0.6983 1.1362 0.5662 0.016 Uiso 1 1 calc R . . .
B1 B 0.5794(3) 0.2078(5) -0.0286(3) 0.0108(11) Uani 1 1 d . . . .
C29B C 1.0733(2) 1.1388(5) 0.8126(3) 0.0235(12) Uani 1 1 d . . . .
H29A H 1.0760 1.0753 0.7760 0.035 Uiso 1 1 calc GR . . .
H29B H 1.0652 1.2036 0.7761 0.035 Uiso 1 1 calc GR . . .
H29C H 1.0371 1.1291 0.8440 0.035 Uiso 1 1 calc GR . . .
B1B B 0.5724(3) 0.7513(5) 0.4700(3) 0.0125(12) Uani 1 1 d . . . .
B2 B 0.9480(3) -0.0452(5) 0.2484(3) 0.0177(13) Uani 1 1 d . . . .
O2B O 1.1773(10) 1.226(3) 0.871(3) 0.031(8) Uani 0.54(10) 1 d . P A 2
O2A O 1.1860(11) 1.185(5) 0.843(2) 0.029(7) Uani 0.46(10) 1 d . P A 1

loop_
_atom_site_aniso_label
_atom_site_aniso_U_11
_atom_site_aniso_U_22
_atom_site_aniso_U_33
_atom_site_aniso_U_23
_atom_site_aniso_U_13
_atom_site_aniso_U_12
Fe1B 0.0062(3) 0.0101(4) 0.0102(3) 0.0000(3) 0.0023(3) 0.0008(3)
Fe1 0.0059(3) 0.0100(4) 0.0105(3) 0.0005(3) 0.0029(3) -0.0005(3)
S1B 0.0063(6) 0.0119(6) 0.0151(6) 0.0015(5) 0.0040(5) 0.0009(5)
S1 0.0063(6) 0.0127(6) 0.0154(6) -0.0015(5) 0.0039(5) -0.0005(5)
S2B 0.0086(5) 0.0165(6) 0.0157(5) -0.0042(5) -0.0006(4) 0.0028(5)
S2 0.0076(5) 0.0214(7) 0.0173(5) 0.0074(6) -0.0002(4) -0.0034(5)
F2 0.0156(14) 0.0198(16) 0.0142(13) 0.0023(13) 0.0071(11) 0.0039(12)
F4 0.0094(13) 0.0187(15) 0.0157(13) 0.0010(13) 0.0015(11) -0.0013(12)
F7B 0.0159(14) 0.0255(16) 0.0203(14) 0.0070(13) 0.0010(11) -0.0081(12)
F5B 0.0116(13) 0.0226(16) 0.0178(13) 0.0036(13) 0.0011(10) 0.0029(12)
F3B 0.0143(14) 0.0170(16) 0.0150(13) 0.0040(12) 0.0019(11) -0.0014(12)
F1 0.0125(14) 0.0200(16) 0.0174(13) 0.0033(12) 0.0035(11) 0.0074(12)
F3 0.0148(14) 0.0196(16) 0.0173(13) -0.0050(13) 0.0014(11) 0.0019(13)
F2B 0.0140(14) 0.0216(16) 0.0118(12) -0.0016(12) 0.0053(10) -0.0036(12)
F8B 0.0164(13) 0.0227(16) 0.0171(13) 0.0048(12) 0.0053(10) -0.0018(12)
F8 0.0194(14) 0.0204(16) 0.0222(14) -0.0004(13) 0.0094(11) -0.0027(12)
F5 0.0125(13) 0.0246(16) 0.0180(13) -0.0082(13) 0.0019(10) 0.0040(12)
F4B 0.0128(14) 0.0172(16) 0.0184(13) -0.0009(13) 0.0016(11) -0.0054(12)
F1B 0.0116(13) 0.0185(15) 0.0140(12) -0.0002(13) 0.0014(11) -0.0005(12)
F6B 0.0265(16) 0.0205(17) 0.0323(16) 0.0024(14) 0.0128(13) 0.0095(13)
F7 0.0117(14) 0.0299(17) 0.0276(14) 0.0099(14) 0.0016(11) -0.0049(13)
F6 0.0310(16) 0.042(2) 0.0147(13) -0.0040(14) 0.0036(12) 0.0204(15)
O1 0.0185(17) 0.021(2) 0.0285(18) -0.0079(17) 0.0077(14) -0.0064(15)
N8B 0.0093(19) 0.009(2) 0.0114(18) 0.0005(17) 0.0036(15) 0.0003(16)
N9 0.0039(19) 0.012(2) 0.0138(19) 0.0005(18) 0.0015(15) -0.0016(17)
N1 0.0056(19) 0.010(2) 0.0120(18) 0.0004(18) 0.0018(15) -0.0028(16)
N3 0.009(2) 0.006(2) 0.0099(18) -0.0005(17) 0.0022(16) -0.0034(16)
N3B 0.008(2) 0.010(2) 0.0082(18) -0.0005(17) 0.0016(15) -0.0007(16)
N4B 0.0048(19) 0.013(2) 0.0111(19) 0.0016(18) 0.0019(15) 0.0015(17)
O1B 0.0169(17) 0.027(2) 0.0181(16) 0.0033(16) 0.0042(13) -0.0008(15)
N10 0.0075(19) 0.010(2) 0.0124(19) -0.0013(18) 0.0023(15) 0.0035(17)
N8 0.0085(19) 0.008(2) 0.0092(17) 0.0018(17) 0.0032(15) 0.0000(16)
N6B 0.0032(18) 0.013(2) 0.0114(18) 0.0012(18) 0.0008(15) 0.0021(17)
N5 0.008(2) 0.011(2) 0.0105(19) 0.0007(18) 0.0033(16) -0.0012(17)
N2 0.0061(19) 0.011(2) 0.0132(19) -0.0003(17) 0.0023(16) 0.0006(17)
N9B 0.0056(19) 0.011(2) 0.0121(18) 0.0000(17) 0.0018(15) 0.0016(16)
N6 0.0038(18) 0.014(2) 0.016(2) 0.0006(18) 0.0023(15) -0.0001(17)
N2B 0.0069(19) 0.012(2) 0.0089(18) 0.0009(17) 0.0031(15) 0.0037(17)
N7B 0.0094(19) 0.011(2) 0.0089(18) -0.0018(17) 0.0012(15) -0.0002(16)
N7 0.0076(19) 0.011(2) 0.0105(18) 0.0016(17) 0.0032(15) -0.0001(16)
N11 0.019(2) 0.014(2) 0.0123(19) -0.0009(19) 0.0032(16) 0.0004(19)
N5B 0.0050(19) 0.012(2) 0.0160(19) -0.0017(18) 0.0017(16) 0.0026(17)
N4 0.008(2) 0.009(2) 0.0093(18) -0.0005(17) 0.0028(15) -0.0027(17)
N10B 0.0090(19) 0.014(2) 0.0082(18) 0.0033(17) 0.0019(15) 0.0030(17)
N1B 0.0067(19) 0.012(2) 0.0115(18) -0.0010(18) 0.0016(15) 0.0000(17)
O2 0.0252(19) 0.021(2) 0.034(2) -0.0039(18) 0.0003(15) 0.0063(17)
C5B 0.007(2) 0.013(3) 0.012(2) 0.000(2) 0.0046(18) -0.001(2)
C22B 0.013(2) 0.006(2) 0.010(2) 0.0018(19) 0.0050(18) -0.0006(19)
C22 0.009(2) 0.010(3) 0.009(2) 0.0009(19) 0.0025(17) 0.0017(19)
C6 0.003(2) 0.013(3) 0.013(2) 0.005(2) 0.0015(18) 0.001(2)
C15B 0.007(2) 0.019(3) 0.009(2) 0.000(2) 0.0007(18) -0.004(2)
C8B 0.011(2) 0.009(2) 0.007(2) -0.006(2) 0.0028(18) -0.001(2)
C16 0.017(2) 0.009(2) 0.015(2) 0.004(2) 0.0046(19) -0.003(2)
C10 0.011(2) 0.016(3) 0.011(2) -0.001(2) 0.0049(19) 0.002(2)
C7 0.005(2) 0.006(2) 0.008(2) 0.001(2) -0.0015(17) -0.0022(19)
C19 0.012(2) 0.013(3) 0.012(2) 0.004(2) -0.0003(18) 0.0028(19)
N11B 0.012(2) 0.019(2) 0.030(2) 0.009(2) -0.0002(18) -0.0033(18)
C11 0.009(2) 0.013(3) 0.016(2) 0.005(2) 0.006(2) 0.003(2)
C18B 0.011(2) 0.008(2) 0.009(2) 0.0026(19) 0.0040(18) -0.0009(19)
C9 0.008(2) 0.014(3) 0.013(2) -0.002(2) 0.0014(18) -0.004(2)
C4B 0.013(2) 0.010(3) 0.004(2) -0.0026(19) 0.0004(18) 0.000(2)
C15 0.008(2) 0.011(3) 0.015(2) -0.001(2) 0.0056(19) -0.004(2)
C20 0.010(2) 0.014(3) 0.010(2) 0.000(2) 0.0032(17) 0.0004(19)
C8 0.009(2) 0.008(3) 0.009(2) 0.000(2) 0.0020(18) 0.004(2)
C21 0.012(2) 0.013(3) 0.014(2) 0.002(2) 0.0060(18) -0.0019(19)
C23B 0.012(2) 0.010(2) 0.011(2) -0.003(2) 0.0017(18) -0.0049(19)
C3 0.013(2) 0.012(3) 0.009(2) 0.001(2) 0.0042(18) 0.002(2)
C17B 0.013(2) 0.010(3) 0.016(2) -0.001(2) 0.0059(19) 0.004(2)
C13B 0.014(3) 0.011(3) 0.017(2) 0.002(2) 0.006(2) 0.004(2)
C4 0.009(2) 0.008(3) 0.011(2) 0.001(2) 0.0021(18) 0.0022(19)
C5 0.012(2) 0.006(2) 0.009(2) 0.003(2) 0.0028(18) 0.005(2)
C6B 0.012(2) 0.009(3) 0.008(2) -0.003(2) 0.0024(19) 0.001(2)
C1B 0.013(2) 0.012(3) 0.011(2) -0.003(2) 0.0009(19) 0.003(2)
C18 0.008(2) 0.010(2) 0.011(2) -0.003(2) 0.0034(18) -0.0028(19)
C19B 0.011(2) 0.010(2) 0.0081(19) -0.003(2) 0.0045(17) -0.0008(19)
C16B 0.011(2) 0.011(3) 0.011(2) -0.003(2) 0.0033(19) -0.002(2)
C1 0.007(2) 0.013(3) 0.011(2) 0.001(2) -0.0020(18) -0.002(2)
C21B 0.009(2) 0.016(3) 0.009(2) -0.004(2) 0.0021(17) 0.000(2)
C2 0.016(3) 0.011(3) 0.008(2) -0.004(2) 0.0011(19) -0.001(2)
C9B 0.013(2) 0.011(3) 0.010(2) 0.001(2) 0.0028(19) 0.003(2)
C25 0.008(2) 0.011(3) 0.010(2) -0.003(2) 0.0003(18) 0.003(2)
C3B 0.009(2) 0.012(3) 0.013(2) 0.000(2) 0.0053(18) -0.001(2)
C26 0.008(2) 0.023(3) 0.015(2) 0.004(2) 0.0028(18) -0.001(2)
C7B 0.013(2) 0.009(3) 0.010(2) 0.000(2) 0.0042(19) -0.002(2)
C12B 0.008(2) 0.014(3) 0.009(2) 0.003(2) -0.0005(18) 0.003(2)
C17 0.013(2) 0.016(3) 0.012(2) 0.003(2) 0.0035(19) 0.003(2)
C14B 0.013(2) 0.019(3) 0.017(2) 0.001(2) 0.001(2) 0.003(2)
C26B 0.012(2) 0.019(3) 0.010(2) -0.003(2) 0.0017(17) -0.002(2)
C2B 0.017(3) 0.011(3) 0.013(2) 0.003(2) 0.005(2) -0.003(2)
C23 0.015(2) 0.013(3) 0.013(2) 0.003(2) 0.0073(19) -0.003(2)
C24 0.013(2) 0.013(3) 0.011(2) 0.003(2) 0.0036(19) 0.000(2)
C12 0.009(2) 0.015(3) 0.013(2) -0.001(2) 0.0039(19) -0.001(2)
C20B 0.010(2) 0.014(3) 0.014(2) 0.005(2) 0.0041(18) 0.0030(19)
C27 0.015(2) 0.029(3) 0.022(2) 0.010(2) 0.0034(19) 0.000(2)
C28B 0.014(2) 0.022(3) 0.019(2) -0.005(2) 0.003(2) -0.002(2)
C11B 0.009(2) 0.012(3) 0.011(2) 0.001(2) 0.0051(19) 0.000(2)
C14 0.010(2) 0.017(3) 0.020(2) -0.003(2) 0.0035(19) -0.004(2)
C24B 0.014(2) 0.012(3) 0.015(2) -0.004(2) 0.0081(19) -0.002(2)
C29 0.014(2) 0.024(3) 0.024(2) 0.002(2) 0.003(2) 0.001(2)
C25B 0.012(2) 0.011(3) 0.015(2) 0.007(2) 0.0081(19) 0.006(2)
C27B 0.011(2) 0.027(3) 0.015(2) -0.004(2) 0.0004(18) -0.002(2)
B2B 0.013(3) 0.017(3) 0.015(3) 0.005(2) 0.005(2) 0.003(2)
C13 0.013(2) 0.019(3) 0.016(2) 0.002(2) 0.002(2) 0.000(2)
C28 0.014(2) 0.028(3) 0.024(3) 0.008(2) 0.006(2) -0.001(2)
C10B 0.015(3) 0.011(3) 0.016(2) 0.002(2) 0.009(2) 0.003(2)
B1 0.013(3) 0.009(3) 0.010(2) 0.001(2) 0.004(2) 0.000(2)
C29B 0.015(2) 0.029(3) 0.025(3) 0.009(2) 0.000(2) 0.002(2)
B1B 0.009(3) 0.016(3) 0.014(3) -0.002(3) 0.005(2) -0.001(2)
B2 0.013(3) 0.027(3) 0.014(3) -0.004(3) 0.003(2) 0.003(3)
O2B 0.021(5) 0.031(11) 0.039(13) 0.019(10) 0.001(6) -0.011(6)
O2A 0.017(6) 0.051(15) 0.019(8) 0.006(10) 0.002(5) -0.013(7)

loop_
_atom_type_symbol
_atom_type_description
_atom_type_scat_dispersion_real
_atom_type_scat_dispersion_imag
_atom_type_scat_source
C C 0.0033 0.0016 'International Tables Vol C Tables 4.2.6.8 and 6.1.1.4'
H H 0.0000 0.0000 'International Tables Vol C Tables 4.2.6.8 and 6.1.1.4'
B B 0.0013 0.0007 'International Tables Vol C Tables 4.2.6.8 and 6.1.1.4'
F F 0.0171 0.0103 'International Tables Vol C Tables 4.2.6.8 and 6.1.1.4'
Fe Fe 0.3463 0.8444 'International Tables Vol C Tables 4.2.6.8 and 6.1.1.4'
N N 0.0061 0.0033 'International Tables Vol C Tables 4.2.6.8 and 6.1.1.4'
O O 0.0106 0.0060 'International Tables Vol C Tables 4.2.6.8 and 6.1.1.4'
S S 0.1246 0.1234 'International Tables Vol C Tables 4.2.6.8 and 6.1.1.4'

loop_
_exptl_crystal_face_index_h
_exptl_crystal_face_index_k
_exptl_crystal_face_index_l
_exptl_crystal_face_perp_dist
1 15 12 0.1127
-1 8 -24 0.1139
3 -9 23 0.0451
1 -15 -12 0.0147
-21 -3 2 0.0421
20 5 -1 0.2197
13 2 -25 0.1857

loop_
_geom_angle_atom_site_label_1
_geom_angle_atom_site_label_2
_geom_angle_atom_site_label_3
_geom_angle
N8B Fe1B N3B 167.67(14)
N8B Fe1B N6B 73.38(13)
N8B Fe1B N5B 115.64(13)
N8B Fe1B N10B 73.76(14)
N8B Fe1B N1B 97.47(13)
N3B Fe1B N6B 115.14(14)
N3B Fe1B N5B 73.68(13)
N3B Fe1B N10B 98.81(14)
N3B Fe1B N1B 72.92(14)
N6B Fe1B N5B 94.79(14)
N6B Fe1B N10B 145.84(13)
N6B Fe1B N1B 99.06(14)
N5B Fe1B N10B 91.10(15)
N5B Fe1B N1B 146.60(13)
N10B Fe1B N1B 94.15(14)
N3 Fe1 N1 73.52(13)
N3 Fe1 N10 115.25(14)
N3 Fe1 N5 73.54(13)
N3 Fe1 N6 98.20(14)
N10 Fe1 N1 96.78(14)
N8 Fe1 N1 100.81(13)
N8 Fe1 N3 169.97(13)
N8 Fe1 N10 73.21(14)
N8 Fe1 N5 111.42(14)
N8 Fe1 N6 73.74(14)
N5 Fe1 N1 146.99(13)
N5 Fe1 N10 99.09(14)
N5 Fe1 N6 87.78(15)
N6 Fe1 N1 94.72(14)
N6 Fe1 N10 146.47(13)
C6B S1B C12B 105.2(2)
C6 S1 C12 105.6(2)
C20B S2B C26B 105.2(2)
C20 S2 C26 104.3(2)
C22B N8B Fe1B 121.0(3)
C18B N8B Fe1B 121.2(3)
C18B N8B C22B 117.8(4)
N10 N9 C22 118.0(3)
C23 N9 N10 111.2(3)
C23 N9 C22 130.7(4)
N2 N1 Fe1 113.7(3)
C1 N1 Fe1 141.5(3)
C1 N1 N2 104.9(3)
C8 N3 Fe1 121.0(3)
C8 N3 C4 117.3(4)
C4 N3 Fe1 120.8(3)
C8B N3B Fe1B 120.2(3)
C4B N3B Fe1B 121.3(3)
C4B N3B C8B 118.1(4)
N5B N4B C8B 117.6(4)
C9B N4B N5B 111.2(3)
C9B N4B C8B 131.1(4)
N9 N10 Fe1 114.9(3)
C25 N10 Fe1 140.5(3)
C25 N10 N9 104.5(4)
C22 N8 Fe1 121.9(3)
C18 N8 Fe1 120.5(3)
C18 N8 C22 117.6(4)
N7B N6B Fe1B 115.1(3)
C15B N6B Fe1B 139.7(3)
C15B N6B N7B 105.2(3)
N4 N5 Fe1 114.6(3)
C11 N5 Fe1 140.8(3)
C11 N5 N4 104.6(3)
N1 N2 C4 118.7(3)
C3 N2 N1 111.0(4)
C3 N2 C4 130.2(4)
N10B N9B C22B 118.1(4)
C23B N9B N10B 111.1(4)
C23B N9B C22B 130.4(4)
N7 N6 Fe1 114.1(3)
C15 N6 Fe1 140.8(3)
C15 N6 N7 105.0(4)
N1B N2B C4B 118.0(3)
C3B N2B N1B 111.2(4)
C3B N2B C4B 130.7(4)
N6B N7B C18B 117.9(3)
C17B N7B N6B 111.2(3)
C17B N7B C18B 130.7(4)
N6 N7 C18 118.0(4)
C17 N7 N6 110.9(4)
C17 N7 C18 130.9(4)
O1 N11 O2 123.4(4)
O1 N11 C29 118.3(4)
O2 N11 C29 118.3(4)
N4B N5B Fe1B 114.9(3)
C11B N5B Fe1B 140.7(3)
C11B N5B N4B 104.4(4)
N5 N4 C8 118.0(3)
C9 N4 N5 111.1(3)
C9 N4 C8 130.2(4)
N9B N10B Fe1B 114.2(3)
C25B N10B Fe1B 141.2(3)
C25B N10B N9B 104.5(4)
N2B N1B Fe1B 114.3(3)
C1B N1B Fe1B 140.9(3)
C1B N1B N2B 104.7(3)
C4B C5B H5B 121.0
C4B C5B C6B 118.0(4)
C6B C5B H5B 121.0
N8B C22B N9B 112.3(4)
N8B C22B C21B 123.9(4)
C21B C22B N9B 123.8(4)
N8 C22 N9 111.8(4)
N8 C22 C21 124.8(4)
C21 C22 N9 123.4(4)
C7 C6 S1 124.9(4)
C7 C6 C5 120.0(4)
C5 C6 S1 115.1(3)
N6B C15B H15B 124.4
N6B C15B C16B 111.1(4)
C16B C15B H15B 124.4
N3B C8B N4B 113.2(4)
N3B C8B C7B 124.0(4)
C7B C8B N4B 122.7(4)
C15 C16 H16 127.0
C17 C16 H16 127.0
C17 C16 C15 105.9(4)
C11 C10 H10 127.4
C9 C10 H10 127.4
C9 C10 C11 105.2(4)
C6 C7 H7 121.5
C8 C7 C6 117.0(4)
C8 C7 H7 121.5
C20 C19 H19 121.3
C18 C19 H19 121.3
C18 C19 C20 117.3(4)
O1B N11B C29B 117.6(4)
O1B N11B O2B 118.7(17)
O1B N11B O2A 125.6(9)
O2B N11B C29B 121.7(10)
O2A N11B C29B 113.6(10)
N5 C11 C10 112.0(4)
N5 C11 H11 124.0
C10 C11 H11 124.0
N8B C18B N7B 112.1(4)
N8B C18B C19B 123.8(4)
C19B C18B N7B 124.1(4)
N4 C9 C10 107.1(4)
N4 C9 H9 126.5
C10 C9 H9 126.5
N3B C4B N2B 113.2(4)
N3B C4B C5B 123.7(4)
C5B C4B N2B 123.1(4)
N6 C15 C16 111.1(4)
N6 C15 H15 124.4
C16 C15 H15 124.4
C19 C20 S2 124.3(3)
C19 C20 C21 120.0(4)
C21 C20 S2 115.7(3)
N3 C8 N4 111.9(4)
N3 C8 C7 124.3(4)
C7 C8 N4 123.7(4)
C22 C21 C20 116.5(4)
C22 C21 H21 121.8
C20 C21 H21 121.8
N9B C23B H23B 126.4
C24B C23B N9B 107.2(4)
C24B C23B H23B 126.4
N2 C3 H3 126.3
N2 C3 C2 107.4(4)
C2 C3 H3 126.3
N7B C17B H17B 126.6
N7B C17B C16B 106.8(4)
C16B C17B H17B 126.6
H13A C13B H13B 109.5
H13A C13B H13C 109.5
H13B C13B H13C 109.5
C12B C13B H13A 109.5
C12B C13B H13B 109.5
C12B C13B H13C 109.5
N3 C4 N2 112.6(4)
N3 C4 C5 124.1(4)
C5 C4 N2 123.4(4)
C6 C5 H5 121.3
C4 C5 C6 117.4(4)
C4 C5 H5 121.3
C5B C6B S1B 116.1(3)
C5B C6B C7B 119.5(4)
C7B C6B S1B 124.4(4)
N1B C1B H1B 124.2
N1B C1B C2B 111.6(4)
C2B C1B H1B 124.2
N8 C18 N7 113.5(4)
N8 C18 C19 123.8(4)
C19 C18 N7 122.7(4)
C18B C19B H19B 121.1
C18B C19B C20B 117.8(4)
C20B C19B H19B 121.1
C15B C16B H16B 127.1
C17B C16B C15B 105.7(4)
C17B C16B H16B 127.1
N1 C1 H1 124.2
N1 C1 C2 111.5(4)
C2 C1 H1 124.2
C22B C21B H21B 121.3
C22B C21B C20B 117.4(4)
C20B C21B H21B 121.3
C3 C2 C1 105.2(4)
C3 C2 H2 127.4
C1 C2 H2 127.4
N4B C9B H9B 126.4
N4B C9B C10B 107.3(4)
C10B C9B H9B 126.4
N10 C25 H25 124.3
N10 C25 C24 111.4(4)
C24 C25 H25 124.3
N2B C3B H3B 126.4
N2B C3B C2B 107.2(4)
C2B C3B H3B 126.4
S2 C26 H26 109.0
C27 C26 S2 105.6(3)
C27 C26 H26 109.0
C28 C26 S2 111.9(3)
C28 C26 H26 109.0
C28 C26 C27 112.1(4)
C8B C7B C6B 116.7(4)
C8B C7B H7B 121.6
C6B C7B H7B 121.6
S1B C12B H12B 109.5
C13B C12B S1B 110.9(3)
C13B C12B H12B 109.5
C13B C12B C14B 111.7(4)
C14B C12B S1B 105.7(3)
C14B C12B H12B 109.5
N7 C17 C16 107.0(4)
N7 C17 H17 126.5
C16 C17 H17 126.5
C12B C14B H14A 109.5
C12B C14B H14B 109.5
C12B C14B H14C 109.5
H14A C14B H14B 109.5
H14A C14B H14C 109.5
H14B C14B H14C 109.5
S2B C26B H26B 109.2
C28B C26B S2B 111.2(3)
C28B C26B H26B 109.2
C28B C26B C27B 111.6(4)
C27B C26B S2B 106.3(3)
C27B C26B H26B 109.2
C1B C2B H2B 127.4
C3B C2B C1B 105.2(4)
C3B C2B H2B 127.4
N9 C23 H23 126.4
N9 C23 C24 107.3(4)
C24 C23 H23 126.4
C25 C24 H24 127.2
C23 C24 C25 105.5(4)
C23 C24 H24 127.2
S1 C12 H12 109.5
C14 C12 S1 106.2(3)
C14 C12 H12 109.5
C13 C12 S1 111.0(3)
C13 C12 H12 109.5
C13 C12 C14 111.2(4)
C19B C20B S2B 116.2(3)
C21B C20B S2B 124.4(3)
C21B C20B C19B 119.3(4)
C26 C27 H27D 109.5
C26 C27 H27E 109.5
C26 C27 H27F 109.5
H27D C27 H27E 109.5
H27D C27 H27F 109.5
H27E C27 H27F 109.5
C26B C28B H28A 109.5
C26B C28B H28B 109.5
C26B C28B H28C 109.5
H28A C28B H28B 109.5
H28A C28B H28C 109.5
H28B C28B H28C 109.5
N5B C11B H11B 124.1
N5B C11B C10B 111.9(4)
C10B C11B H11B 124.1
C12 C14 H14D 109.5
C12 C14 H14E 109.5
C12 C14 H14F 109.5
H14D C14 H14E 109.5
H14D C14 H14F 109.5
H14E C14 H14F 109.5
C23B C24B H24B 127.0
C23B C24B C25B 106.0(4)
C25B C24B H24B 127.0
N11 C29 H29D 109.5
N11 C29 H29E 109.5
N11 C29 H29F 109.5
H29D C29 H29E 109.5
H29D C29 H29F 109.5
H29E C29 H29F 109.5
N10B C25B C24B 111.3(4)
N10B C25B H25B 124.3
C24B C25B H25B 124.3
C26B C27B H27A 109.5
C26B C27B H27B 109.5
C26B C27B H27C 109.5
H27A C27B H27B 109.5
H27A C27B H27C 109.5
H27B C27B H27C 109.5
F7B B2B F5B 110.3(4)
F7B B2B F8B 108.9(4)
F5B B2B F8B 107.5(4)
F6B B2B F7B 110.1(4)
F6B B2B F5B 109.8(4)
F6B B2B F8B 110.2(4)
C12 C13 H13D 109.5
C12 C13 H13E 109.5
C12 C13 H13F 109.5
H13D C13 H13E 109.5
H13D C13 H13F 109.5
H13E C13 H13F 109.5
C26 C28 H28D 109.5
C26 C28 H28E 109.5
C26 C28 H28F 109.5
H28D C28 H28E 109.5
H28D C28 H28F 109.5
H28E C28 H28F 109.5
C9B C10B C11B 105.3(4)
C9B C10B H10B 127.4
C11B C10B H10B 127.4
F4 B1 F2 109.3(4)
F4 B1 F1 109.6(4)
F4 B1 F3 110.2(4)
F1 B1 F2 108.5(3)
F3 B1 F2 109.1(4)
F3 B1 F1 110.1(4)
N11B C29B H29A 109.5
N11B C29B H29B 109.5
N11B C29B H29C 109.5
H29A C29B H29B 109.5
H29A C29B H29C 109.5
H29B C29B H29C 109.5
F3B B1B F2B 110.1(4)
F3B B1B F4B 110.1(4)
F3B B1B F1B 110.3(4)
F4B B1B F2B 108.5(3)
F1B B1B F2B 108.7(4)
F1B B1B F4B 109.2(4)
F8 B2 F7 109.6(4)
F8 B2 F6 109.4(4)
F5 B2 F8 110.7(4)
F5 B2 F7 110.5(5)
F5 B2 F6 108.9(4)
F7 B2 F6 107.8(4)

loop_
_geom_bond_atom_site_label_1
_geom_bond_atom_site_label_2
_geom_bond_distance
Fe1B N8B 2.118(4)
Fe1B N3B 2.132(4)
Fe1B N6B 2.158(4)
Fe1B N5B 2.166(4)
Fe1B N10B 2.166(4)
Fe1B N1B 2.215(4)
Fe1 N1 2.210(4)
Fe1 N3 2.126(4)
Fe1 N10 2.182(4)
Fe1 N8 2.119(4)
Fe1 N5 2.167(4)
Fe1 N6 2.172(4)
S1B C6B 1.744(4)
S1B C12B 1.834(5)
S1 C6 1.747(4)
S1 C12 1.825(5)
S2B C26B 1.836(4)
S2B C20B 1.745(4)
S2 C20 1.747(4)
S2 C26 1.825(5)
F2 B1 1.409(5)
F4 B1 1.389(6)
F7B B2B 1.386(6)
F5B B2B 1.404(6)
F3B B1B 1.381(6)
F1 B1 1.405(6)
F3 B1 1.391(6)
F2B B1B 1.413(5)
F8B B2B 1.412(5)
F8 B2 1.388(6)
F5 B2 1.382(6)
F4B B1B 1.407(6)
F1B B1B 1.398(6)
F6B B2B 1.381(6)
F7 B2 1.406(6)
F6 B2 1.409(6)
O1 N11 1.220(5)
N8B C22B 1.337(6)
N8B C18B 1.336(5)
N9 N10 1.374(5)
N9 C22 1.421(5)
N9 C23 1.354(6)
N1 N2 1.373(5)
N1 C1 1.321(6)
N3 C8 1.337(6)
N3 C4 1.344(5)
N3B C8B 1.333(6)
N3B C4B 1.333(5)
N4B N5B 1.378(5)
N4B C8B 1.409(5)
N4B C9B 1.361(6)
O1B N11B 1.217(5)
N10 C25 1.332(6)
N8 C22 1.338(5)
N8 C18 1.325(6)
N6B N7B 1.373(5)
N6B C15B 1.327(6)
N5 N4 1.374(5)
N5 C11 1.327(6)
N2 C3 1.358(5)
N2 C4 1.417(6)
N9B N10B 1.381(5)
N9B C22B 1.412(5)
N9B C23B 1.358(6)
N6 N7 1.377(5)
N6 C15 1.327(6)
N2B N1B 1.372(5)
N2B C4B 1.414(6)
N2B C3B 1.353(5)
N7B C18B 1.409(5)
N7B C17B 1.357(5)
N7 C18 1.400(5)
N7 C17 1.362(6)
N11 O2 1.223(5)
N11 C29 1.485(5)
N5B C11B 1.326(6)
N4 C9 1.354(6)
N4 C8 1.416(5)
N10B C25B 1.329(6)
N1B C1B 1.323(6)
C5B H5B 0.9300
C5B C4B 1.371(6)
C5B C6B 1.394(6)
C22B C21B 1.378(6)
C22 C21 1.367(6)
C6 C7 1.397(6)
C6 C5 1.403(6)
C15B H15B 0.9300
C15B C16B 1.402(6)
C8B C7B 1.381(6)
C16 H16 0.9300
C16 C15 1.402(6)
C16 C17 1.363(6)
C10 H10 0.9300
C10 C11 1.391(7)
C10 C9 1.374(6)
C7 H7 0.9300
C7 C8 1.378(6)
C19 H19 0.9300
C19 C20 1.391(6)
C19 C18 1.386(6)
N11B C29B 1.494(6)
N11B O2B 1.219(14)
N11B O2A 1.27(2)
C11 H11 0.9300
C18B C19B 1.368(6)
C9 H9 0.9300
C15 H15 0.9300
C20 C21 1.413(6)
C21 H21 0.9300
C23B H23B 0.9300
C23B C24B 1.356(6)
C3 H3 0.9300
C3 C2 1.359(6)
C17B H17B 0.9300
C17B C16B 1.374(6)
C13B H13A 0.9600
C13B H13B 0.9600
C13B H13C 0.9600
C13B C12B 1.514(7)
C4 C5 1.367(6)
C5 H5 0.9300
C6B C7B 1.413(6)
C1B H1B 0.9300
C1B C2B 1.401(6)
C19B H19B 0.9300
C19B C20B 1.404(6)
C16B H16B 0.9300
C1 H1 0.9300
C1 C2 1.408(6)
C21B H21B 0.9300
C21B C20B 1.397(6)
C2 H2 0.9300
C9B H9B 0.9300
C9B C10B 1.363(6)
C25 H25 0.9300
C25 C24 1.399(6)
C3B H3B 0.9300
C3B C2B 1.366(6)
C26 H26 0.9800
C26 C27 1.532(6)
C26 C28 1.527(7)
C7B H7B 0.9300
C12B H12B 0.9800
C12B C14B 1.522(6)
C17 H17 0.9300
C14B H14A 0.9600
C14B H14B 0.9600
C14B H14C 0.9600
C26B H26B 0.9800
C26B C28B 1.514(7)
C26B C27B 1.527(6)
C2B H2B 0.9300
C23 H23 0.9300
C23 C24 1.361(6)
C24 H24 0.9300
C12 H12 0.9800
C12 C14 1.530(6)
C12 C13 1.522(7)
C27 H27D 0.9600
C27 H27E 0.9600
C27 H27F 0.9600
C28B H28A 0.9600
C28B H28B 0.9600
C28B H28C 0.9600
C11B H11B 0.9300
C11B C10B 1.405(6)
C14 H14D 0.9600
C14 H14E 0.9600
C14 H14F 0.9600
C24B H24B 0.9300
C24B C25B 1.401(6)
C29 H29D 0.9600
C29 H29E 0.9600
C29 H29F 0.9600
C25B H25B 0.9300
C27B H27A 0.9600
C27B H27B 0.9600
C27B H27C 0.9600
C13 H13D 0.9600
C13 H13E 0.9600
C13 H13F 0.9600
C28 H28D 0.9600
C28 H28E 0.9600
C28 H28F 0.9600
C10B H10B 0.9300
C29B H29A 0.9600
C29B H29B 0.9600
C29B H29C 0.9600

loop_
_exptl_oxdiff_crystal_face_indexfrac_h
_exptl_oxdiff_crystal_face_indexfrac_k
_exptl_oxdiff_crystal_face_indexfrac_l
_exptl_oxdiff_crystal_face_x
_exptl_oxdiff_crystal_face_y
_exptl_oxdiff_crystal_face_z
1.1210 14.9914 12.4927 0.3951 0.8300 0.3712
-1.3206 8.3912 -23.6902 -0.8874 0.4222 0.1062
3.2256 -9.0989 22.6970 0.8853 -0.4257 -0.2051
0.7841 -15.0197 -12.4505 -0.3636 -0.7967 -0.4485
-21.0733 -3.1274 1.5736 -0.2626 -0.5536 0.7877
20.1375 4.5063 -0.5546 0.2781 0.6109 -0.7124
12.8503 2.0227 -25.4776 -0.7017 0.3384 -0.6216

loop_
_twin_individual_id
_twin_individual_mass_fraction_refined
1 0.517(15)
2 0.483(15)
